data_7701522
loop_
_publ_author_name
'Bubnov, Michael P.'
'Cherkasov, Vladimir K.'
'Teplova, Irina A.'
'Druzhkov, Nickolay O.'
'Grishin, Ivan D.'
'Baranov, Evgenii V.'
'Bogomyakov, Artem S.'
'Abakumov, Gleb A.'

_publ_section_title
;
 Novel dioxolene nickel complexes with sterically hindered
 diazabutadienes. Coupling of aza-ligands coordinated to nickel.
;
_journal_issue 28
_journal_name_full 'Dalton transactions (Cambridge, England : 2003)'
_journal_page_first 10516
_journal_page_last 10525
_journal_paper_doi 10.1039/c9dt01309a
_journal_volume 48
_journal_year 2019
_chemical_formula_sum 'C46 H60 N2 Ni O4'
_chemical_formula_weight 763.67
_space_group_crystal_system triclinic
_space_group_IT_number 2
_space_group_name_Hall '-P 1'
_space_group_name_H-M_alt 'P -1'
_atom_sites_solution_hydrogens geom
_atom_sites_solution_primary patt
_atom_sites_solution_secondary difmap
_audit_creation_method SHELXL-2016/6
_audit_update_record
;
2019-03-24 deposited with the CCDC.	2019-06-05 downloaded from the CCDC.
;
_cell_angle_alpha 90.4130(10)
_cell_angle_beta 101.9390(10)
_cell_angle_gamma 95.3820(10)
_cell_formula_units_Z 2
_cell_length_a 9.9531(5)
_cell_length_b 10.9403(6)
_cell_length_c 19.9308(11)
_cell_measurement_reflns_used 900
_cell_measurement_temperature 100(2)
_cell_measurement_theta_max 30
_cell_measurement_theta_min 2
_cell_volume 2113.2(2)
_computing_cell_refinement 'Bruker SMART'
_computing_data_collection 'Bruker SMART'
_computing_data_reduction 'Bruker SHELXTL'
_computing_molecular_graphics 'Bruker SHELXTL'
_computing_publication_material 'Bruker SHELXTL'
_computing_structure_refinement 'SHELXL-2016/6 (Sheldrick, 2016)'
_computing_structure_solution 'SHELXS-97 (Sheldrick, 1990)'
_diffrn_ambient_temperature 100(2)
_diffrn_measured_fraction_theta_full 0.988
_diffrn_measured_fraction_theta_max 0.986
_diffrn_measurement_device_type 'CCD area detector'
_diffrn_measurement_method 'omega scans'
_diffrn_radiation_type MoK\a
_diffrn_radiation_wavelength 0.71073
_diffrn_reflns_av_R_equivalents 0.0195
_diffrn_reflns_av_unetI/netI 0.0294
_diffrn_reflns_Laue_measured_fraction_full 0.988
_diffrn_reflns_Laue_measured_fraction_max 0.986
_diffrn_reflns_limit_h_max 12
_diffrn_reflns_limit_h_min -12
_diffrn_reflns_limit_k_max 13
_diffrn_reflns_limit_k_min -13
_diffrn_reflns_limit_l_max 25
_diffrn_reflns_limit_l_min -25
_diffrn_reflns_number 19352
_diffrn_reflns_point_group_measured_fraction_full 0.988
_diffrn_reflns_point_group_measured_fraction_max 0.986
_diffrn_reflns_theta_full 25.242
_diffrn_reflns_theta_max 27.000
_diffrn_reflns_theta_min 2.090
_diffrn_source graphite
_exptl_absorpt_coefficient_mu 0.502
_exptl_absorpt_correction_T_max 1.000
_exptl_absorpt_correction_T_min 0.821
_exptl_absorpt_correction_type multi-scan
_exptl_absorpt_process_details 'SADABS (Sheldrick, 2008a)'
_exptl_crystal_colour black
_exptl_crystal_density_diffrn 1.200
_exptl_crystal_description prism
_exptl_crystal_F_000 820
_exptl_crystal_size_max 0.300
_exptl_crystal_size_mid 0.200
_exptl_crystal_size_min 0.150
_refine_diff_density_max 0.514
_refine_diff_density_min -0.214
_refine_diff_density_rms 0.055
_refine_ls_extinction_method none
_refine_ls_goodness_of_fit_ref 1.031
_refine_ls_hydrogen_treatment constr
_refine_ls_matrix_type full
_refine_ls_number_parameters 576
_refine_ls_number_reflns 9078
_refine_ls_number_restraints 6
_refine_ls_restrained_S_all 1.032
_refine_ls_R_factor_all 0.0504
_refine_ls_R_factor_gt 0.0362
_refine_ls_shift/su_max 0.001
_refine_ls_shift/su_mean 0.000
_refine_ls_structure_factor_coef Fsqd
_refine_ls_weighting_details 'w=1/[\s^2^(Fo^2^)+(0.0588P)^2^] where P=(Fo^2^+2Fc^2^)/3'
_refine_ls_weighting_scheme calc
_refine_ls_wR_factor_gt 0.0872
_refine_ls_wR_factor_ref 0.0912
_reflns_Friedel_coverage 0.000
_reflns_number_gt 7342
_reflns_number_total 9078
_reflns_threshold_expression 'I > 2\s(I)'
_cod_data_source_file c9dt01309a2.cif
_cod_data_source_block nisqdad1m
_cod_database_code 7701522
_shelx_shelxl_version_number 2016/6
_shelx_space_group_comment
;
The symmetry employed for this shelxl refinement is uniquely defined
by the following loop, which should always be used as a source of
symmetry information in preference to the above space-group names.
They are only intended as comments.
;
_shelx_estimated_absorpt_t_min 0.864
_shelx_estimated_absorpt_t_max 0.928

loop_
_space_group_symop_operation_xyz
'x, y, z'
'-x, -y, -z'

loop_
_atom_site_label
_atom_site_type_symbol
_atom_site_fract_x
_atom_site_fract_y
_atom_site_fract_z
_atom_site_U_iso_or_equiv
_atom_site_adp_type
_atom_site_occupancy
_atom_site_site_symmetry_order
_atom_site_calc_flag
_atom_site_refinement_flags_posn
_atom_site_refinement_flags_adp
_atom_site_refinement_flags_occupancy
_atom_site_disorder_assembly
_atom_site_disorder_group
Ni1 Ni -0.13624(2) -0.29755(2) -0.25808(2) 0.02568(7) Uani 1 1 d . . . . .
O1 O -0.24219(10) -0.45880(9) -0.24056(5) 0.0275(2) Uani 1 1 d . . . . .
O2 O -0.19357(11) -0.24850(9) -0.17187(5) 0.0302(2) Uani 1 1 d . U . . .
O3 O -0.05587(10) -0.12382(9) -0.27024(5) 0.0291(2) Uani 1 1 d . . . . .
O4 O -0.30534(10) -0.23176(9) -0.31494(5) 0.0269(2) Uani 1 1 d . U . . .
N1 N -0.06175(13) -0.35759(11) -0.34143(6) 0.0280(3) Uani 1 1 d . . . . .
N2 N 0.05398(13) -0.35358(11) -0.21247(6) 0.0318(3) Uani 1 1 d . . . . .
C1 C -0.30325(14) -0.44874(13) -0.19032(7) 0.0263(3) Uani 1 1 d . . . . .
C2 C -0.27615(15) -0.32982(14) -0.15192(7) 0.0283(3) Uani 1 1 d . U . . .
C3 C -0.34168(16) -0.30904(15) -0.09537(7) 0.0320(3) Uani 1 1 d . . . . .
C4 C -0.42701(16) -0.40436(15) -0.07949(8) 0.0337(3) Uani 1 1 d . . . . .
H4A H -0.472422 -0.393267 -0.042713 0.040 Uiso 1 1 calc R U . . .
C5 C -0.45116(15) -0.51980(15) -0.11556(7) 0.0316(3) Uani 1 1 d . . . . .
H5A H -0.511138 -0.582184 -0.101118 0.038 Uiso 1 1 calc R U . . .
C6 C -0.39296(14) -0.54613(14) -0.16983(7) 0.0271(3) Uani 1 1 d . . . . .
C7 C -0.31538(18) -0.18335(16) -0.05774(8) 0.0393(4) Uani 1 1 d . . . . .
C8 C -0.15978(19) -0.15305(19) -0.02797(9) 0.0482(4) Uani 1 1 d . . . . .
H8A H -0.126834 -0.216518 0.004091 0.072 Uiso 1 1 calc R U . . .
H8B H -0.144357 -0.073077 -0.003741 0.072 Uiso 1 1 calc R U . . .
H8C H -0.109343 -0.150323 -0.065356 0.072 Uiso 1 1 calc R U . . .
C9 C -0.3683(2) -0.08406(17) -0.10775(10) 0.0518(5) Uani 1 1 d . . . . .
H9A H -0.467039 -0.104114 -0.126621 0.078 Uiso 1 1 calc R U . . .
H9B H -0.317982 -0.080436 -0.145172 0.078 Uiso 1 1 calc R U . . .
H9C H -0.353757 -0.004259 -0.083368 0.078 Uiso 1 1 calc R U . . .
C10 C -0.3902(2) -0.1834(2) 0.00222(11) 0.0598(6) Uani 1 1 d . . . . .
H10A H -0.489888 -0.199428 -0.015349 0.090 Uiso 1 1 calc R U . . .
H10B H -0.370039 -0.103246 0.026281 0.090 Uiso 1 1 calc R U . . .
H10C H -0.358524 -0.247589 0.034068 0.090 Uiso 1 1 calc R U . . .
C11 C -0.41846(15) -0.67151(14) -0.20775(7) 0.0291(3) Uani 1 1 d . . . . .
C12 C -0.28129(16) -0.72804(15) -0.20303(9) 0.0360(4) Uani 1 1 d . . . . .
H12A H -0.298627 -0.808380 -0.226902 0.054 Uiso 1 1 calc R U . . .
H12B H -0.238550 -0.738027 -0.154727 0.054 Uiso 1 1 calc R U . . .
H12C H -0.219221 -0.673747 -0.224435 0.054 Uiso 1 1 calc R U . . .
C13 C -0.48510(17) -0.65761(15) -0.28354(8) 0.0363(4) Uani 1 1 d . . . . .
H13A H -0.576429 -0.628538 -0.287106 0.055 Uiso 1 1 calc R U . . .
H13B H -0.494564 -0.737253 -0.307739 0.055 Uiso 1 1 calc R U . . .
H13C H -0.426875 -0.598158 -0.304206 0.055 Uiso 1 1 calc R U . . .
C14 C -0.51408(18) -0.76198(16) -0.17655(9) 0.0403(4) Uani 1 1 d . . . . .
H14A H -0.603049 -0.728725 -0.179249 0.061 Uiso 1 1 calc R U . . .
H14B H -0.471940 -0.774373 -0.128422 0.061 Uiso 1 1 calc R U . . .
H14C H -0.528393 -0.840699 -0.202020 0.061 Uiso 1 1 calc R U . . .
C15 C -0.14528(15) -0.05736(13) -0.30325(7) 0.0276(3) Uani 1 1 d . . . . .
C16 C -0.28528(14) -0.11831(13) -0.32842(7) 0.0263(3) Uani 1 1 d . U . . .
C17 C -0.39190(15) -0.04956(14) -0.36626(7) 0.0290(3) Uani 1 1 d . . . . .
C18 C -0.35401(17) 0.06905(14) -0.37908(8) 0.0338(3) Uani 1 1 d . . . . .
H18A H -0.421523 0.115443 -0.405148 0.041 Uiso 1 1 calc R U . . .
C19 C -0.21797(17) 0.12748(14) -0.35537(8) 0.0345(3) Uani 1 1 d . . . . .
H19A H -0.198874 0.210429 -0.367020 0.041 Uiso 1 1 calc R U . . .
C20 C -0.11399(16) 0.06989(14) -0.31676(8) 0.0321(3) Uani 1 1 d . . . . .
C21 C -0.53971(16) -0.11071(15) -0.38717(8) 0.0328(3) Uani 1 1 d . . . . .
C22 C -0.54552(17) -0.22516(15) -0.43301(9) 0.0372(4) Uani 1 1 d . . . . .
H22A H -0.505916 -0.202643 -0.472843 0.056 Uiso 1 1 calc R U . . .
H22B H -0.641716 -0.259213 -0.448597 0.056 Uiso 1 1 calc R U . . .
H22C H -0.492627 -0.286736 -0.406871 0.056 Uiso 1 1 calc R U . . .
C23 C -0.59145(17) -0.14586(16) -0.32187(9) 0.0388(4) Uani 1 1 d . . . . .
H23A H -0.584525 -0.072537 -0.292350 0.058 Uiso 1 1 calc R U . . .
H23B H -0.534967 -0.206701 -0.297266 0.058 Uiso 1 1 calc R U . . .
H23C H -0.687903 -0.180786 -0.334283 0.058 Uiso 1 1 calc R U . . .
C24 C -0.63624(17) -0.02248(17) -0.42720(9) 0.0414(4) Uani 1 1 d . . . . .
H24A H -0.635005 0.051257 -0.398781 0.062 Uiso 1 1 calc R U . . .
H24B H -0.730368 -0.063167 -0.439112 0.062 Uiso 1 1 calc R U . . .
H24C H -0.604943 0.000769 -0.469252 0.062 Uiso 1 1 calc R U . . .
C25 C 0.02897(17) 0.13522(15) -0.28642(9) 0.0390(4) Uani 1 1 d . . . . .
C26 C 0.0419(2) 0.26860(16) -0.30865(12) 0.0522(5) Uani 1 1 d . . . . .
H26A H -0.025882 0.313660 -0.292002 0.078 Uiso 1 1 calc R U . . .
H26B H 0.024703 0.270718 -0.358830 0.078 Uiso 1 1 calc R U . . .
H26C H 0.135038 0.306864 -0.289358 0.078 Uiso 1 1 calc R U . . .
C27 C 0.14154(18) 0.06964(17) -0.31115(11) 0.0486(5) Uani 1 1 d . . . . .
H27A H 0.124519 0.069318 -0.361379 0.073 Uiso 1 1 calc R U . . .
H27B H 0.139176 -0.015106 -0.295516 0.073 Uiso 1 1 calc R U . . .
H27C H 0.232318 0.113108 -0.292258 0.073 Uiso 1 1 calc R U . . .
C28 C 0.05478(18) 0.13418(16) -0.20789(10) 0.0445(4) Uani 1 1 d . . . . .
H28A H -0.011889 0.181610 -0.191919 0.067 Uiso 1 1 calc R U . . .
H28B H 0.148603 0.170952 -0.188607 0.067 Uiso 1 1 calc R U . . .
H28C H 0.044113 0.049330 -0.192944 0.067 Uiso 1 1 calc R U . . .
C29 C 0.06017(15) -0.39256(13) -0.32784(8) 0.0292(3) Uani 1 1 d . . . . .
C30 C 0.12742(16) -0.38873(14) -0.25319(8) 0.0329(3) Uani 1 1 d . . . . .
C31 C 0.13547(18) -0.43684(16) -0.37990(9) 0.0395(4) Uani 1 1 d . . . . .
H31A H 0.074378 -0.441195 -0.425408 0.059 Uiso 1 1 calc R U . . .
H31B H 0.164034 -0.518564 -0.367846 0.059 Uiso 1 1 calc R U . . .
H31C H 0.217147 -0.379664 -0.380419 0.059 Uiso 1 1 calc R U . . .
C32 C 0.27146(19) -0.4247(2) -0.23154(10) 0.0518(5) Uani 1 1 d . . . . .
H32A H 0.309862 -0.395768 -0.184197 0.078 Uiso 1 1 calc R U . . .
H32B H 0.328865 -0.387502 -0.261879 0.078 Uiso 1 1 calc R U . . .
H32C H 0.269802 -0.514300 -0.234401 0.078 Uiso 1 1 calc R U . . .
C33 C -0.1216(3) -0.3335(3) -0.41057(10) 0.0321(10) Uani 0.539(3) 1 d G . P A 1
C34 C -0.2246(3) -0.4171(2) -0.44760(12) 0.0336(8) Uani 0.539(3) 1 d G U P A 1
C35 C -0.2884(3) -0.3919(2) -0.51423(13) 0.0434(11) Uani 0.539(3) 1 d G . P A 1
H35A H -0.358784 -0.449078 -0.539537 0.052 Uiso 0.539(3) 1 calc R U P A 1
C36 C -0.2494(4) -0.2832(3) -0.54383(11) 0.0493(12) Uani 0.539(3) 1 d G . P A 1
H36A H -0.293066 -0.266053 -0.589371 0.059 Uiso 0.539(3) 1 calc R U P A 1
C37 C -0.1465(3) -0.1996(2) -0.50681(12) 0.0531(10) Uani 0.539(3) 1 d G . P A 1
H37A H -0.119806 -0.125326 -0.527037 0.064 Uiso 0.539(3) 1 calc R U P A 1
C38 C -0.0826(3) -0.2248(2) -0.44018(12) 0.0424(11) Uani 0.539(3) 1 d G . P A 1
H38A H -0.012262 -0.167625 -0.414869 0.051 Uiso 0.539(3) 1 calc R U P A 1
C39 C -0.2641(6) -0.5346(4) -0.4144(2) 0.0539(13) Uani 0.539(3) 1 d . U P A 1
H39A H -0.344785 -0.579113 -0.444161 0.081 Uiso 0.539(3) 1 calc R U P A 1
H39B H -0.286313 -0.515361 -0.370036 0.081 Uiso 0.539(3) 1 calc R U P A 1
H39C H -0.186842 -0.585692 -0.407256 0.081 Uiso 0.539(3) 1 calc R U P A 1
C40 C 0.0923(4) -0.3726(3) -0.14035(10) 0.0392(12) Uani 0.521(4) 1 d G . P B 1
C41 C 0.1532(3) -0.2735(3) -0.09712(15) 0.0466(10) Uani 0.521(4) 1 d G U P B 1
C42 C 0.1896(4) -0.2891(3) -0.02675(14) 0.0593(14) Uani 0.521(4) 1 d G U P B 1
H42A H 0.231237 -0.221393 0.002798 0.071 Uiso 0.521(4) 1 calc R U P B 1
C43 C 0.1651(4) -0.4037(3) 0.00039(10) 0.0728(18) Uani 0.521(4) 1 d G U P B 1
H43A H 0.189971 -0.414386 0.048483 0.087 Uiso 0.521(4) 1 calc R U P B 1
C44 C 0.1042(4) -0.5028(3) -0.04284(15) 0.0854(18) Uani 0.521(4) 1 d G U P B 1
H44A H 0.087411 -0.581178 -0.024295 0.103 Uiso 0.521(4) 1 calc R U P B 1
C45 C 0.0678(4) -0.4873(3) -0.11321(14) 0.0638(14) Uani 0.521(4) 1 d G . P B 1
H45A H 0.026116 -0.554978 -0.142759 0.077 Uiso 0.521(4) 1 calc R U P B 1
C46 C 0.1802(7) -0.1503(4) -0.1274(3) 0.0746(17) Uani 0.521(4) 1 d . . P B 1
H46A H 0.239835 -0.157534 -0.160335 0.112 Uiso 0.521(4) 1 calc R U P B 1
H46B H 0.225719 -0.091097 -0.090673 0.112 Uiso 0.521(4) 1 calc R U P B 1
H46C H 0.092476 -0.121875 -0.150799 0.112 Uiso 0.521(4) 1 calc R U P B 1
C33' C -0.1513(3) -0.3768(3) -0.40781(12) 0.0324(12) Uani 0.461(3) 1 d G . P A 2
C34' C -0.1450(3) -0.2923(2) -0.45907(15) 0.0351(9) Uani 0.461(3) 1 d G . P A 2
C35' C -0.2376(4) -0.3083(3) -0.52178(14) 0.0451(13) Uani 0.461(3) 1 d G . P A 2
H35B H -0.233293 -0.250546 -0.556809 0.054 Uiso 0.461(3) 1 calc R U P A 2
C36' C -0.3365(3) -0.4089(3) -0.53322(13) 0.0506(15) Uani 0.461(3) 1 d G . P A 2
H36B H -0.399831 -0.419832 -0.576076 0.061 Uiso 0.461(3) 1 calc R U P A 2
C37' C -0.3429(3) -0.4934(3) -0.48196(15) 0.0470(11) Uani 0.461(3) 1 d G . P A 2
H37B H -0.410477 -0.562123 -0.489784 0.056 Uiso 0.461(3) 1 calc R U P A 2
C38' C -0.2503(3) -0.4774(3) -0.41926(13) 0.0371(11) Uani 0.461(3) 1 d G . P A 2
H38B H -0.254585 -0.535128 -0.384224 0.045 Uiso 0.461(3) 1 calc R U P A 2
C39' C -0.0405(6) -0.1824(5) -0.4485(3) 0.0469(13) Uani 0.461(3) 1 d . . P A 2
H39D H -0.010710 -0.162480 -0.399332 0.070 Uiso 0.461(3) 1 calc R U P A 2
H39E H -0.081797 -0.112291 -0.472018 0.070 Uiso 0.461(3) 1 calc R U P A 2
H39F H 0.039264 -0.200363 -0.467256 0.070 Uiso 0.461(3) 1 calc R U P A 2
C40' C 0.1171(4) -0.3291(3) -0.14194(10) 0.0319(11) Uani 0.479(4) 1 d G . P B 2
C41' C 0.1265(3) -0.4258(2) -0.09684(14) 0.0443(10) Uani 0.479(4) 1 d G . P B 2
C42' C 0.1788(4) -0.4029(3) -0.02720(13) 0.0523(14) Uani 0.479(4) 1 d G . P B 2
H42B H 0.185212 -0.468928 0.003623 0.063 Uiso 0.479(4) 1 calc R U P B 2
C43' C 0.2217(4) -0.2833(3) -0.00265(10) 0.0539(15) Uani 0.479(4) 1 d G . P B 2
H43B H 0.257500 -0.267668 0.044945 0.065 Uiso 0.479(4) 1 calc R U P B 2
C44' C 0.2123(3) -0.1867(2) -0.04775(14) 0.0527(12) Uani 0.479(4) 1 d G . P B 2
H44B H 0.241680 -0.104964 -0.030972 0.063 Uiso 0.479(4) 1 calc R U P B 2
C45' C 0.1600(4) -0.2096(2) -0.11739(12) 0.0404(11) Uani 0.479(4) 1 d G . P B 2
H45B H 0.153572 -0.143520 -0.148211 0.048 Uiso 0.479(4) 1 calc R U P B 2
C46' C 0.0797(6) -0.5570(4) -0.1234(2) 0.0595(14) Uani 0.479(4) 1 d . . P B 2
H46D H 0.066518 -0.609155 -0.085084 0.089 Uiso 0.479(4) 1 calc R U P B 2
H46E H 0.150122 -0.587863 -0.145175 0.089 Uiso 0.479(4) 1 calc R U P B 2
H46F H -0.007448 -0.558459 -0.157108 0.089 Uiso 0.479(4) 1 calc R U P B 2

loop_
_atom_site_aniso_label
_atom_site_aniso_U_11
_atom_site_aniso_U_22
_atom_site_aniso_U_33
_atom_site_aniso_U_23
_atom_site_aniso_U_13
_atom_site_aniso_U_12
Ni1 0.02696(11) 0.02656(11) 0.02482(10) 0.00149(7) 0.00722(7) 0.00518(7)
O1 0.0318(5) 0.0279(5) 0.0249(5) 0.0013(4) 0.0097(4) 0.0054(4)
O2 0.0353(6) 0.0293(5) 0.0271(5) 0.0002(4) 0.0093(4) 0.0030(4)
O3 0.0246(5) 0.0297(5) 0.0338(5) 0.0002(4) 0.0071(4) 0.0046(4)
O4 0.0262(5) 0.0260(5) 0.0301(5) 0.0023(4) 0.0090(4) 0.0033(4)
N1 0.0299(6) 0.0287(6) 0.0266(6) 0.0006(5) 0.0075(5) 0.0045(5)
N2 0.0355(7) 0.0291(7) 0.0306(7) -0.0001(5) 0.0030(5) 0.0105(5)
C1 0.0250(7) 0.0309(8) 0.0238(7) 0.0028(6) 0.0045(5) 0.0080(6)
C2 0.0284(7) 0.0328(8) 0.0244(7) 0.0014(6) 0.0051(6) 0.0084(6)
C3 0.0304(8) 0.0394(9) 0.0272(7) -0.0023(6) 0.0065(6) 0.0081(7)
C4 0.0295(8) 0.0465(9) 0.0268(7) -0.0023(7) 0.0096(6) 0.0040(7)
C5 0.0252(7) 0.0411(9) 0.0285(7) 0.0023(6) 0.0066(6) 0.0011(6)
C6 0.0226(7) 0.0328(8) 0.0256(7) 0.0019(6) 0.0026(5) 0.0059(6)
C7 0.0423(9) 0.0425(10) 0.0355(8) -0.0109(7) 0.0145(7) 0.0026(7)
C8 0.0484(10) 0.0549(11) 0.0400(9) -0.0144(8) 0.0109(8) -0.0050(9)
C9 0.0594(12) 0.0404(10) 0.0577(11) -0.0104(8) 0.0135(9) 0.0141(9)
C10 0.0675(13) 0.0623(13) 0.0560(12) -0.0257(10) 0.0355(11) -0.0092(10)
C11 0.0253(7) 0.0315(8) 0.0308(7) -0.0008(6) 0.0065(6) 0.0036(6)
C12 0.0328(8) 0.0333(9) 0.0442(9) 0.0027(7) 0.0108(7) 0.0081(7)
C13 0.0337(8) 0.0413(9) 0.0332(8) -0.0067(7) 0.0047(6) 0.0046(7)
C14 0.0371(9) 0.0395(9) 0.0457(9) -0.0020(7) 0.0143(7) -0.0021(7)
C15 0.0274(7) 0.0287(8) 0.0303(7) 0.0000(6) 0.0131(6) 0.0055(6)
C16 0.0267(7) 0.0281(6) 0.0267(7) 0.0009(5) 0.0109(6) 0.0049(6)
C17 0.0284(7) 0.0330(8) 0.0281(7) -0.0011(6) 0.0092(6) 0.0090(6)
C18 0.0384(9) 0.0325(8) 0.0336(8) 0.0038(6) 0.0103(7) 0.0129(7)
C19 0.0401(9) 0.0274(8) 0.0399(9) 0.0022(6) 0.0165(7) 0.0054(7)
C20 0.0319(8) 0.0292(8) 0.0396(8) -0.0010(6) 0.0177(7) 0.0028(6)
C21 0.0268(7) 0.0372(9) 0.0360(8) -0.0003(7) 0.0085(6) 0.0074(6)
C22 0.0305(8) 0.0410(9) 0.0403(9) -0.0049(7) 0.0069(7) 0.0057(7)
C23 0.0293(8) 0.0459(10) 0.0443(9) -0.0004(7) 0.0143(7) 0.0053(7)
C24 0.0311(8) 0.0499(10) 0.0444(9) -0.0008(8) 0.0064(7) 0.0130(7)
C25 0.0307(8) 0.0296(8) 0.0599(11) -0.0043(7) 0.0187(8) -0.0004(7)
C26 0.0422(10) 0.0357(10) 0.0811(14) -0.0012(9) 0.0234(10) -0.0069(8)
C27 0.0314(9) 0.0434(10) 0.0765(13) -0.0074(9) 0.0267(9) -0.0022(7)
C28 0.0313(8) 0.0398(10) 0.0609(11) -0.0117(8) 0.0082(8) 0.0003(7)
C29 0.0309(8) 0.0236(7) 0.0358(8) 0.0012(6) 0.0126(6) 0.0029(6)
C30 0.0314(8) 0.0290(8) 0.0386(8) -0.0006(6) 0.0061(6) 0.0068(6)
C31 0.0388(9) 0.0414(10) 0.0440(9) 0.0011(7) 0.0187(7) 0.0097(7)
C32 0.0388(10) 0.0647(13) 0.0518(11) -0.0078(9) 0.0010(8) 0.0242(9)
C33 0.0352(19) 0.039(2) 0.027(2) 0.0011(16) 0.0115(14) 0.0135(17)
C34 0.0389(18) 0.0321(18) 0.0327(18) -0.0018(13) 0.0125(15) 0.0077(14)
C35 0.052(3) 0.061(3) 0.0210(19) -0.0037(18) 0.0060(19) 0.027(2)
C36 0.061(3) 0.057(3) 0.029(2) -0.0069(18) -0.0015(18) 0.025(2)
C37 0.085(3) 0.042(2) 0.0346(18) 0.0107(14) 0.0120(18) 0.0153(19)
C38 0.059(3) 0.039(3) 0.0317(19) 0.0114(18) 0.0141(19) 0.007(2)
C39 0.064(3) 0.054(3) 0.0357(19) -0.003(2) 0.0042(17) -0.021(2)
C40 0.034(2) 0.045(3) 0.038(2) 0.0040(18) 0.0017(16) 0.015(2)
C41 0.0377(19) 0.055(3) 0.044(2) 0.002(2) -0.0023(17) 0.011(2)
C42 0.052(3) 0.093(4) 0.029(2) -0.007(2) -0.010(2) 0.032(2)
C43 0.074(3) 0.107(4) 0.034(3) -0.003(2) -0.009(2) 0.034(3)
C44 0.107(4) 0.077(3) 0.059(3) 0.029(2) -0.018(3) 0.014(3)
C45 0.087(4) 0.054(3) 0.042(2) 0.014(3) -0.010(2) 0.013(3)
C46 0.091(4) 0.050(3) 0.064(3) -0.008(3) -0.019(3) -0.014(3)
C33' 0.033(2) 0.037(3) 0.030(2) -0.0075(18) 0.0091(19) 0.008(2)
C34' 0.035(2) 0.036(2) 0.038(2) -0.0009(18) 0.0158(17) 0.0054(16)
C35' 0.043(3) 0.066(4) 0.030(3) -0.002(2) 0.008(2) 0.024(3)
C36' 0.051(3) 0.080(4) 0.022(2) -0.009(2) 0.005(2) 0.023(3)
C37' 0.050(2) 0.047(2) 0.044(2) -0.0200(18) 0.0128(18) -0.0020(18)
C38' 0.044(3) 0.030(3) 0.038(2) -0.009(2) 0.0126(18) -0.002(2)
C39' 0.061(3) 0.042(3) 0.041(3) 0.012(2) 0.020(2) -0.001(2)
C40' 0.030(2) 0.036(3) 0.027(2) -0.0067(16) -0.0028(16) 0.0081(19)
C41' 0.047(2) 0.042(2) 0.041(2) 0.0004(19) 0.0009(19) 0.0049(19)
C42' 0.055(3) 0.069(4) 0.029(3) -0.001(2) -0.006(2) 0.016(2)
C43' 0.048(3) 0.084(4) 0.024(2) -0.002(2) -0.007(2) 0.017(2)
C44' 0.046(2) 0.059(3) 0.048(2) -0.020(2) -0.0028(18) 0.008(2)
C45' 0.044(2) 0.039(3) 0.036(2) -0.007(2) 0.0020(18) 0.006(3)
C46' 0.087(4) 0.038(3) 0.047(2) 0.014(2) 0.000(2) 0.000(3)

loop_
_atom_type_symbol
_atom_type_description
_atom_type_scat_dispersion_real
_atom_type_scat_dispersion_imag
_atom_type_scat_source
C C 0.0033 0.0016 'International Tables Vol C Tables 4.2.6.8 and 6.1.1.4'
H H 0.0000 0.0000 'International Tables Vol C Tables 4.2.6.8 and 6.1.1.4'
N N 0.0061 0.0033 'International Tables Vol C Tables 4.2.6.8 and 6.1.1.4'
O O 0.0106 0.0060 'International Tables Vol C Tables 4.2.6.8 and 6.1.1.4'
Ni Ni 0.3393 1.1124 'International Tables Vol C Tables 4.2.6.8 and 6.1.1.4'

loop_
_geom_angle_atom_site_label_1
_geom_angle_atom_site_label_2
_geom_angle_atom_site_label_3
_geom_angle
O2 Ni1 O4 90.25(4)
O2 Ni1 O3 91.79(4)
O4 Ni1 O3 80.70(4)
O2 Ni1 O1 80.85(4)
O4 Ni1 O1 93.34(4)
O3 Ni1 O1 170.55(4)
O2 Ni1 N2 97.42(5)
O4 Ni1 N2 170.34(4)
O3 Ni1 N2 93.15(5)
O1 Ni1 N2 93.67(5)
O2 Ni1 N1 174.31(4)
O4 Ni1 N1 95.36(4)
O3 Ni1 N1 90.02(4)
O1 Ni1 N1 97.87(4)
N2 Ni1 N1 77.09(5)
C1 O1 Ni1 112.02(9)
C2 O2 Ni1 113.44(9)
C15 O3 Ni1 112.85(9)
C16 O4 Ni1 113.00(9)
C29 N1 C33 118.66(16)
C29 N1 C33' 122.49(18)
C29 N1 Ni1 116.12(10)
C33 N1 Ni1 123.29(14)
C33' N1 Ni1 120.64(16)
C30 N2 C40' 118.89(19)
C30 N2 C40 120.57(19)
C30 N2 Ni1 116.22(10)
C40' N2 Ni1 123.32(16)
C40 N2 Ni1 122.36(17)
O1 C1 C6 123.70(13)
O1 C1 C2 116.53(13)
C6 C1 C2 119.76(12)
O2 C2 C3 122.84(13)
O2 C2 C1 116.54(12)
C3 C2 C1 120.62(13)
C4 C3 C2 116.50(14)
C4 C3 C7 123.87(14)
C2 C3 C7 119.62(14)
C3 C4 C5 122.97(14)
C6 C5 C4 123.82(14)
C5 C6 C1 116.30(13)
C5 C6 C11 123.32(13)
C1 C6 C11 120.38(12)
C10 C7 C9 108.74(15)
C10 C7 C3 110.78(14)
C9 C7 C3 109.56(13)
C10 C7 C8 107.60(15)
C9 C7 C8 109.92(16)
C3 C7 C8 110.20(14)
C14 C11 C13 108.10(13)
C14 C11 C6 111.64(12)
C13 C11 C6 110.44(12)
C14 C11 C12 107.57(13)
C13 C11 C12 108.99(13)
C6 C11 C12 110.01(12)
O3 C15 C20 123.21(13)
O3 C15 C16 116.51(13)
C20 C15 C16 120.27(13)
O4 C16 C17 123.32(13)
O4 C16 C15 116.84(13)
C17 C16 C15 119.84(13)
C18 C17 C16 116.72(14)
C18 C17 C21 123.80(13)
C16 C17 C21 119.44(13)
C17 C18 C19 123.31(14)
C20 C19 C18 123.09(15)
C19 C20 C15 116.66(14)
C19 C20 C25 123.22(14)
C15 C20 C25 120.09(14)
C17 C21 C22 110.85(12)
C17 C21 C23 108.47(13)
C22 C21 C23 110.20(14)
C17 C21 C24 111.10(14)
C22 C21 C24 107.88(13)
C23 C21 C24 108.31(13)
C26 C25 C20 111.65(15)
C26 C25 C28 108.56(15)
C20 C25 C28 109.58(13)
C26 C25 C27 107.50(14)
C20 C25 C27 110.12(13)
C28 C25 C27 109.37(15)
N1 C29 C30 114.98(13)
N1 C29 C31 125.28(14)
C30 C29 C31 119.74(13)
N2 C30 C29 115.39(13)
N2 C30 C32 125.09(15)
C29 C30 C32 119.52(14)
C34 C33 C38 120.0
C34 C33 N1 119.41(17)
C38 C33 N1 120.52(17)
C33 C34 C35 120.0
C33 C34 C39 118.8(2)
C35 C34 C39 121.2(2)
C36 C35 C34 120.0
C35 C36 C37 120.0
C36 C37 C38 120.0
C37 C38 C33 120.0
C41 C40 C45 120.0
C41 C40 N2 118.8(2)
C45 C40 N2 121.2(2)
C42 C41 C40 120.0
C42 C41 C46 120.7(3)
C40 C41 C46 119.3(3)
C41 C42 C43 120.0
C42 C43 C44 120.0
C45 C44 C43 120.0
C44 C45 C40 120.0
C34' C33' C38' 120.0
C34' C33' N1 120.6(2)
C38' C33' N1 119.3(2)
C35' C34' C33' 120.0
C35' C34' C39' 118.4(3)
C33' C34' C39' 121.6(3)
C34' C35' C36' 120.0
C35' C36' C37' 120.0
C36' C37' C38' 120.0
C37' C38' C33' 120.0
C41' C40' C45' 120.0
C41' C40' N2 119.1(2)
C45' C40' N2 120.8(2)
C42' C41' C40' 120.0
C42' C41' C46' 119.7(3)
C40' C41' C46' 120.3(3)
C41' C42' C43' 120.0
C44' C43' C42' 120.0
C43' C44' C45' 120.0
C44' C45' C40' 120.0

loop_
_geom_bond_atom_site_label_1
_geom_bond_atom_site_label_2
_geom_bond_distance
Ni1 O2 2.0039(10)
Ni1 O4 2.0211(10)
Ni1 O3 2.0281(10)
Ni1 O1 2.0391(10)
Ni1 N2 2.0737(12)
Ni1 N1 2.0800(12)
O1 C1 1.2834(16)
O2 C2 1.2760(19)
O3 C15 1.2804(17)
O4 C16 1.2779(17)
N1 C29 1.2825(19)
N1 C33 1.421(2)
N1 C33' 1.436(2)
N2 C30 1.279(2)
N2 C40' 1.428(2)
N2 C40 1.431(2)
C1 C6 1.442(2)
C1 C2 1.478(2)
C2 C3 1.441(2)
C3 C4 1.363(2)
C3 C7 1.536(2)
C4 C5 1.424(2)
C5 C6 1.369(2)
C6 C11 1.535(2)
C7 C10 1.533(2)
C7 C9 1.535(3)
C7 C8 1.543(2)
C11 C14 1.533(2)
C11 C13 1.534(2)
C11 C12 1.537(2)
C15 C20 1.437(2)
C15 C16 1.473(2)
C16 C17 1.445(2)
C17 C18 1.358(2)
C17 C21 1.531(2)
C18 C19 1.426(2)
C19 C20 1.364(2)
C20 C25 1.532(2)
C21 C22 1.534(2)
C21 C23 1.534(2)
C21 C24 1.536(2)
C25 C26 1.530(2)
C25 C28 1.533(3)
C25 C27 1.545(2)
C29 C30 1.498(2)
C29 C31 1.502(2)
C30 C32 1.500(2)
C33 C34 1.3900
C33 C38 1.3900
C34 C35 1.3900
C34 C39 1.507(4)
C35 C36 1.3900
C36 C37 1.3900
C37 C38 1.3900
C40 C41 1.3900
C40 C45 1.3900
C41 C42 1.3900
C41 C46 1.505(6)
C42 C43 1.3900
C43 C44 1.3900
C44 C45 1.3900
C33' C34' 1.3900
C33' C38' 1.3900
C34' C35' 1.3900
C34' C39' 1.498(5)
C35' C36' 1.3900
C36' C37' 1.3900
C37' C38' 1.3900
C40' C41' 1.3900
C40' C45' 1.3900
C41' C42' 1.3900
C41' C46' 1.523(5)
C42' C43' 1.3900
C43' C44' 1.3900
C44' C45' 1.3900

loop_
_geom_torsion_atom_site_label_1
_geom_torsion_atom_site_label_2
_geom_torsion_atom_site_label_3
_geom_torsion_atom_site_label_4
_geom_torsion
Ni1 O1 C1 C6 175.63(11)
Ni1 O1 C1 C2 -5.20(14)
Ni1 O2 C2 C3 -173.37(11)
Ni1 O2 C2 C1 6.24(15)
O1 C1 C2 O2 -0.61(19)
C6 C1 C2 O2 178.59(12)
O1 C1 C2 C3 179.01(12)
C6 C1 C2 C3 -1.8(2)
O2 C2 C3 C4 -179.71(14)
C1 C2 C3 C4 0.7(2)
O2 C2 C3 C7 1.5(2)
C1 C2 C3 C7 -178.09(13)
C2 C3 C4 C5 0.6(2)
C7 C3 C4 C5 179.28(14)
C3 C4 C5 C6 -0.8(2)
C4 C5 C6 C1 -0.3(2)
C4 C5 C6 C11 179.24(13)
O1 C1 C6 C5 -179.31(13)
C2 C1 C6 C5 1.54(19)
O1 C1 C6 C11 1.1(2)
C2 C1 C6 C11 -178.04(12)
C4 C3 C7 C10 3.7(2)
C2 C3 C7 C10 -177.65(15)
C4 C3 C7 C9 -116.30(18)
C2 C3 C7 C9 62.39(19)
C4 C3 C7 C8 122.63(17)
C2 C3 C7 C8 -58.68(19)
C5 C6 C11 C14 -0.9(2)
C1 C6 C11 C14 178.67(13)
C5 C6 C11 C13 119.42(15)
C1 C6 C11 C13 -61.03(17)
C5 C6 C11 C12 -120.23(15)
C1 C6 C11 C12 59.33(17)
Ni1 O3 C15 C20 178.32(11)
Ni1 O3 C15 C16 -2.44(15)
Ni1 O4 C16 C17 -177.79(10)
Ni1 O4 C16 C15 2.11(15)
O3 C15 C16 O4 0.24(18)
C20 C15 C16 O4 179.50(12)
O3 C15 C16 C17 -179.86(12)
C20 C15 C16 C17 -0.6(2)
O4 C16 C17 C18 -177.43(13)
C15 C16 C17 C18 2.68(19)
O4 C16 C17 C21 4.8(2)
C15 C16 C17 C21 -175.09(12)
C16 C17 C18 C19 -2.0(2)
C21 C17 C18 C19 175.66(14)
C17 C18 C19 C20 -1.0(2)
C18 C19 C20 C15 3.1(2)
C18 C19 C20 C25 -174.98(14)
O3 C15 C20 C19 176.96(13)
C16 C15 C20 C19 -2.2(2)
O3 C15 C20 C25 -4.9(2)
C16 C15 C20 C25 175.90(13)
C18 C17 C21 C22 122.73(16)
C16 C17 C21 C22 -59.67(18)
C18 C17 C21 C23 -116.15(16)
C16 C17 C21 C23 61.45(17)
C18 C17 C21 C24 2.8(2)
C16 C17 C21 C24 -179.61(12)
C19 C20 C25 C26 -3.6(2)
C15 C20 C25 C26 178.40(14)
C19 C20 C25 C28 116.72(17)
C15 C20 C25 C28 -61.29(18)
C19 C20 C25 C27 -122.93(17)
C15 C20 C25 C27 59.1(2)
C33 N1 C29 C30 166.91(17)
C33' N1 C29 C30 -167.94(18)
Ni1 N1 C29 C30 2.17(17)
C33 N1 C29 C31 -14.0(2)
C33' N1 C29 C31 11.2(3)
Ni1 N1 C29 C31 -178.70(12)
C40' N2 C30 C29 -170.44(18)
C40 N2 C30 C29 165.49(19)
Ni1 N2 C30 C29 -4.21(18)
C40' N2 C30 C32 9.4(3)
C40 N2 C30 C32 -14.7(3)
Ni1 N2 C30 C32 175.64(14)
N1 C29 C30 N2 1.4(2)
C31 C29 C30 N2 -177.83(14)
N1 C29 C30 C32 -178.51(15)
C31 C29 C30 C32 2.3(2)
C29 N1 C33 C34 105.5(2)
Ni1 N1 C33 C34 -91.0(2)
C29 N1 C33 C38 -77.5(2)
Ni1 N1 C33 C38 86.08(18)
C38 C33 C34 C35 0.0
N1 C33 C34 C35 177.1(3)
C38 C33 C34 C39 179.6(3)
N1 C33 C34 C39 -3.4(4)
C33 C34 C35 C36 0.0
C39 C34 C35 C36 -179.6(3)
C34 C35 C36 C37 0.0
C35 C36 C37 C38 0.0
C36 C37 C38 C33 0.0
C34 C33 C38 C37 0.0
N1 C33 C38 C37 -177.0(3)
C30 N2 C40 C41 103.3(2)
Ni1 N2 C40 C41 -87.6(3)
C30 N2 C40 C45 -77.6(2)
Ni1 N2 C40 C45 91.5(2)
C45 C40 C41 C42 0.0
N2 C40 C41 C42 179.1(3)
C45 C40 C41 C46 179.5(4)
N2 C40 C41 C46 -1.4(5)
C40 C41 C42 C43 0.0
C46 C41 C42 C43 -179.5(4)
C41 C42 C43 C44 0.0
C42 C43 C44 C45 0.0
C43 C44 C45 C40 0.0
C41 C40 C45 C44 0.0
N2 C40 C45 C44 -179.1(3)
C29 N1 C33' C34' -86.5(3)
Ni1 N1 C33' C34' 103.8(2)
C29 N1 C33' C38' 97.2(2)
Ni1 N1 C33' C38' -72.5(2)
C38' C33' C34' C35' 0.0
N1 C33' C34' C35' -176.3(3)
C38' C33' C34' C39' 179.6(3)
N1 C33' C34' C39' 3.3(4)
C33' C34' C35' C36' 0.0
C39' C34' C35' C36' -179.6(3)
C34' C35' C36' C37' 0.0
C35' C36' C37' C38' 0.0
C36' C37' C38' C33' 0.0
C34' C33' C38' C37' 0.0
N1 C33' C38' C37' 176.3(3)
C30 N2 C40' C41' -85.2(3)
Ni1 N2 C40' C41' 109.6(2)
C30 N2 C40' C45' 99.3(2)
Ni1 N2 C40' C45' -65.9(3)
C45' C40' C41' C42' 0.0
N2 C40' C41' C42' -175.6(3)
C45' C40' C41' C46' -179.9(3)
N2 C40' C41' C46' 4.5(4)
C40' C41' C42' C43' 0.0
C46' C41' C42' C43' 179.9(3)
C41' C42' C43' C44' 0.0
C42' C43' C44' C45' 0.0
C43' C44' C45' C40' 0.0
C41' C40' C45' C44' 0.0
N2 C40' C45' C44' 175.5(3)
